data_7234869
loop_
_publ_author_name
'Toshiki Higashino'
'Masaki Dogishi'
'Tomofumi Kadoya'
'Ryonosuke Sato'
'Tadashi Kawamoto'
'Takehiko Mori'

_publ_section_title
;
 Air-stable n-channel organic field-effect transistors based on
 charge-transfer complexes including dimethoxybenzothienobenzothiophene
 and tetracyanoquinodimethane derivatives
;
_journal_name_full 'Journal of Materials Chemistry C'
_journal_page_first 5981
_journal_page_last 5987
_journal_paper_doi 10.1039/C6TC01532H
_journal_volume 4
_journal_year 2016
_chemical_formula_moiety 'C28 H12 F4 N4 O2 S2'
_chemical_formula_sum 'C28 H12 F4 N4 O2 S2'
_chemical_formula_weight 576.54
_chemical_name_systematic (DMeO-BTBT)(F4-TCNQ)
_space_group_IT_number 2
_space_group_name_Hall '-P 1'
_space_group_name_H-M_alt 'P -1'
_symmetry_cell_setting triclinic
_symmetry_Int_Tables_number 2
_symmetry_space_group_name_Hall '-P 1'
_symmetry_space_group_name_H-M 'P -1'
_atom_sites_solution_hydrogens geom
_atom_sites_solution_primary direct
_atom_sites_solution_secondary difmap
_cell_angle_alpha 94.55(4)
_cell_angle_beta 105.54(3)
_cell_angle_gamma 71.28(3)
_cell_formula_units_Z 1
_cell_length_a 7.971(3)
_cell_length_b 11.720(6)
_cell_length_c 7.066(3)
_cell_measurement_reflns_used 25
_cell_measurement_temperature 298
_cell_measurement_theta_max 17.47
_cell_measurement_theta_min 15.21
_cell_volume 602.3(5)
_computing_cell_refinement WinAFC
_computing_data_collection WinAFC
_computing_data_reduction WinAFC
_computing_molecular_graphics 'CrystalStructure 4.0'
_computing_publication_material 'CrystalStructure 4.0 (Rigaku, 2010)'
_computing_structure_refinement 'SHELXL97 (Sheldrick, 2008)'
_computing_structure_solution 'Il Milione (Burla, et al., 2007)'
_diffrn_ambient_temperature 298
_diffrn_measured_fraction_theta_full 0.999
_diffrn_measured_fraction_theta_max 0.999
_diffrn_measurement_device_type 'Rigaku AFC7R'
_diffrn_measurement_method \w-2\q
_diffrn_radiation_type 'Mo K\a'
_diffrn_radiation_wavelength 0.71069
_diffrn_reflns_av_R_equivalents 0.0598
_diffrn_reflns_limit_h_max 11
_diffrn_reflns_limit_h_min -10
_diffrn_reflns_limit_k_max 16
_diffrn_reflns_limit_k_min -16
_diffrn_reflns_limit_l_max 5
_diffrn_reflns_limit_l_min -9
_diffrn_reflns_number 4170
_diffrn_reflns_theta_full 30.00
_diffrn_reflns_theta_max 30.00
_diffrn_standards_decay_% 0.291
_diffrn_standards_interval_count 150
_diffrn_standards_number 3
_exptl_absorpt_coefficient_mu 0.289
_exptl_absorpt_correction_T_max 0.944
_exptl_absorpt_correction_T_min 0.857
_exptl_absorpt_correction_type psi-scan
_exptl_absorpt_process_details '(North, Phillips & Mathews, 1968)'
_exptl_crystal_colour black
_exptl_crystal_density_diffrn 1.589
_exptl_crystal_density_method 'not measured'
_exptl_crystal_description needle
_exptl_crystal_F_000 292.00
_exptl_crystal_size_max 0.70
_exptl_crystal_size_mid 0.10
_exptl_crystal_size_min 0.10
_refine_diff_density_max 1.210
_refine_diff_density_min -2.880
_refine_ls_extinction_method none
_refine_ls_goodness_of_fit_ref 1.311
_refine_ls_hydrogen_treatment constr
_refine_ls_number_parameters 181
_refine_ls_number_reflns 3503
_refine_ls_number_restraints 0
_refine_ls_R_factor_gt 0.0964
_refine_ls_shift/su_max 0.000
_refine_ls_structure_factor_coef Fsqd
_refine_ls_weighting_details 'w = 1/[\s^2^(Fo^2^)+(0.2000P)^2^+0.0000P] where P=(Fo^2^+2Fc^2^)/3'
_refine_ls_weighting_scheme calc
_refine_ls_wR_factor_ref 0.3494
_reflns_number_gt 2228
_reflns_number_total 3503
_reflns_threshold_expression F^2^>2.0\s(F^2^)
_cod_data_source_file J-Mater-Chem-C-2016-4-5981.cif
_cod_data_source_block DMeOBTBT-F4TCNQ
_cod_original_cell_volume 602.4(5)
_cod_database_code 7234869

loop_
_symmetry_equiv_pos_site_id
_symmetry_equiv_pos_as_xyz
1 +X,+Y,+Z
2 -X,-Y,-Z

loop_
_atom_site_label
_atom_site_type_symbol
_atom_site_fract_x
_atom_site_fract_y
_atom_site_fract_z
_atom_site_U_iso_or_equiv
_atom_site_adp_type
_atom_site_occupancy
_atom_site_symmetry_multiplicity
_atom_site_calc_flag
_atom_site_refinement_flags
_atom_site_disorder_assembly
_atom_site_disorder_group
S1 S 0.22428(15) 0.50567(11) 0.41533(17) 0.0274(4) Uani 1.0 2 d . . .
F1 F 0.8538(4) 0.4998(3) 0.1189(5) 0.0352(7) Uani 1.0 2 d . . .
F2 F 0.7783(4) 0.3040(3) 0.1695(5) 0.0356(7) Uani 1.0 2 d . . .
O1 O 0.2957(7) 0.9721(4) 0.2700(7) 0.0453(10) Uani 1.0 2 d . . .
N1 N 0.9028(7) 0.7391(6) 0.0486(9) 0.0496(13) Uani 1.0 2 d . . .
N2 N 0.3427(8) 0.9124(5) -0.1974(9) 0.0490(13) Uani 1.0 2 d . . .
C1 C 0.2868(8) 0.2675(5) 0.5309(8) 0.0347(11) Uani 1.0 2 d . . .
C2 C 0.3552(6) 0.3607(5) 0.5117(7) 0.0255(9) Uani 1.0 2 d . . .
C3 C 0.4221(6) 0.5460(4) 0.4594(6) 0.0240(9) Uani 1.0 2 d . . .
C4 C 0.4547(6) 0.6564(4) 0.4278(6) 0.0250(9) Uani 1.0 2 d . . .
C5 C 0.3309(7) 0.7653(5) 0.3508(7) 0.0288(10) Uani 1.0 2 d . . .
C6 C 0.3985(8) 0.8594(5) 0.3364(7) 0.0312(10) Uani 1.0 2 d . . .
C7 C 0.5900(8) 0.8414(5) 0.3927(8) 0.0356(11) Uani 1.0 2 d . . .
C8 C 0.1088(10) 1.0038(7) 0.2583(12) 0.0571(17) Uani 1.0 2 d . . .
C9 C 0.6415(6) 0.3993(4) 0.0855(6) 0.0223(8) Uani 1.0 2 d . . .
C10 C 0.6787(6) 0.5007(4) 0.0597(6) 0.0231(9) Uani 1.0 2 d . . .
C11 C 0.5411(6) 0.6095(4) -0.0270(6) 0.0232(9) Uani 1.0 2 d . . .
C12 C 0.5797(6) 0.7133(4) -0.0517(7) 0.0260(9) Uani 1.0 2 d . . .
C13 C 0.7640(8) 0.7219(5) 0.0058(8) 0.0342(11) Uani 1.0 2 d . . .
C14 C 0.4428(8) 0.8231(5) -0.1338(8) 0.0344(11) Uani 1.0 2 d . . .
H1 H 0.1615 0.2786 0.4932 0.0416 Uiso 1.0 2 calc R . .
H5 H 0.2060 0.7755 0.3097 0.0346 Uiso 1.0 2 calc R . .
H7 H 0.6333 0.9041 0.3778 0.0427 Uiso 1.0 2 calc R . .
H8A H 0.0919 0.9989 0.3865 0.0685 Uiso 1.0 2 calc R . .
H8B H 0.0567 0.9497 0.1714 0.0685 Uiso 1.0 2 calc R . .
H8C H 0.0491 1.0847 0.2087 0.0685 Uiso 1.0 2 calc R . .

loop_
_atom_site_aniso_label
_atom_site_aniso_U_11
_atom_site_aniso_U_22
_atom_site_aniso_U_33
_atom_site_aniso_U_12
_atom_site_aniso_U_13
_atom_site_aniso_U_23
S1 0.0215(6) 0.0340(7) 0.0274(6) -0.0129(5) 0.0022(4) 0.0002(4)
F1 0.0163(12) 0.0477(18) 0.0420(16) -0.0153(12) 0.0002(11) 0.0044(13)
F2 0.0213(13) 0.0302(15) 0.0472(18) -0.0019(11) 0.0006(12) 0.0089(13)
O1 0.057(3) 0.0287(19) 0.050(3) -0.0081(18) 0.018(2) 0.0036(17)
N1 0.037(3) 0.054(3) 0.066(4) -0.028(3) 0.011(3) -0.002(3)
N2 0.053(3) 0.032(3) 0.060(4) -0.011(3) 0.012(3) 0.012(3)
C1 0.035(3) 0.041(3) 0.036(3) -0.023(3) 0.010(2) -0.006(2)
C2 0.027(2) 0.029(2) 0.024(2) -0.0132(17) 0.0070(16) -0.0025(16)
C3 0.026(2) 0.030(3) 0.0188(18) -0.0139(18) 0.0028(15) -0.0010(15)
C4 0.027(2) 0.030(3) 0.0211(19) -0.0138(17) 0.0056(16) -0.0019(16)
C5 0.033(3) 0.030(3) 0.025(2) -0.0123(19) 0.0076(17) -0.0016(17)
C6 0.043(3) 0.024(3) 0.027(3) -0.0095(19) 0.012(2) -0.0024(17)
C7 0.048(3) 0.031(3) 0.037(3) -0.021(3) 0.017(3) -0.004(2)
C8 0.053(4) 0.042(4) 0.065(5) -0.005(3) 0.007(4) 0.013(3)
C9 0.0190(18) 0.0231(19) 0.0226(19) -0.0053(15) 0.0034(15) 0.0000(15)
C10 0.0149(18) 0.032(3) 0.0234(19) -0.0115(16) 0.0022(14) -0.0012(16)
C11 0.0219(19) 0.030(3) 0.0217(19) -0.0125(16) 0.0073(15) -0.0040(16)
C12 0.028(2) 0.029(3) 0.025(2) -0.0127(17) 0.0095(17) -0.0015(17)
C13 0.037(3) 0.036(3) 0.038(3) -0.019(2) 0.014(2) 0.000(2)
C14 0.037(3) 0.035(3) 0.036(3) -0.016(2) 0.011(2) 0.003(2)

loop_
_atom_type_symbol
_atom_type_description
_atom_type_scat_dispersion_real
_atom_type_scat_dispersion_imag
_atom_type_scat_source
C C 0.0033 0.0016
;
International Tables for Crystallography
(1992, Vol. C, Tables 4.2.6.8 and 6.1.1.4)
;
H H 0.0000 0.0000
;
International Tables for Crystallography
(1992, Vol. C, Table 6.1.1.4)
;
N N 0.0061 0.0033
;
International Tables for Crystallography
(1992, Vol. C, Tables 4.2.6.8 and 6.1.1.4)
;
O O 0.0106 0.0060
;
International Tables for Crystallography
(1992, Vol. C, Tables 4.2.6.8 and 6.1.1.4)
;
S S 0.1246 0.1234
;
International Tables for Crystallography
(1992, Vol. C, Tables 4.2.6.8 and 6.1.1.4)
;
F F 0.0171 0.0103
;
International Tables for Crystallography
(1992, Vol. C, Tables 4.2.6.8 and 6.1.1.4)
;

loop_
_geom_angle_atom_site_label_1
_geom_angle_atom_site_label_2
_geom_angle_atom_site_label_3
_geom_angle
_geom_angle_publ_flag
_geom_angle_site_symmetry_1
_geom_angle_site_symmetry_2
_geom_angle_site_symmetry_3
C2 S1 C3 90.1(3) yes . . .
C6 O1 C8 116.4(6) yes . . .
C2 C1 C7 118.3(6) yes . . 2_666
S1 C2 C1 126.1(4) yes . . .
S1 C2 C4 113.5(4) yes . . 2_666
C1 C2 C4 120.5(4) yes . . 2_666
S1 C3 C3 112.9(4) yes . . 2_666
S1 C3 C4 132.7(3) yes . . .
C3 C3 C4 114.4(5) yes 2_666 . .
C2 C4 C3 109.1(4) yes 2_666 . .
C2 C4 C5 121.4(6) yes 2_666 . .
C3 C4 C5 129.6(5) yes . . .
C4 C5 C6 118.3(5) yes . . .
O1 C6 C5 125.5(5) yes . . .
O1 C6 C7 114.1(6) yes . . .
C5 C6 C7 120.3(5) yes . . .
C1 C7 C6 121.3(6) yes 2_666 . .
F2 C9 C10 119.0(4) yes . . .
F2 C9 C11 118.5(5) yes . . 2_665
C10 C9 C11 122.5(4) yes . . 2_665
F1 C10 C9 118.1(4) yes . . .
F1 C10 C11 118.3(5) yes . . .
C9 C10 C11 123.6(4) yes . . .
C9 C11 C10 113.8(5) yes 2_665 . .
C9 C11 C12 122.8(4) yes 2_665 . .
C10 C11 C12 123.4(5) yes . . .
C11 C12 C13 122.8(4) yes . . .
C11 C12 C14 123.8(5) yes . . .
C13 C12 C14 113.4(5) yes . . .
N1 C13 C12 174.2(6) yes . . .
N2 C14 C12 176.1(8) yes . . .
C2 C1 H1 120.861 no . . .
C7 C1 H1 120.857 no 2_666 . .
C4 C5 H5 120.871 no . . .
C6 C5 H5 120.876 no . . .
C1 C7 H7 119.375 no 2_666 . .
C6 C7 H7 119.370 no . . .
O1 C8 H8A 109.469 no . . .
O1 C8 H8B 109.467 no . . .
O1 C8 H8C 109.471 no . . .
H8A C8 H8B 109.475 no . . .
H8A C8 H8C 109.475 no . . .
H8B C8 H8C 109.469 no . . .

loop_
_geom_bond_atom_site_label_1
_geom_bond_atom_site_label_2
_geom_bond_distance
_geom_bond_publ_flag
_geom_bond_site_symmetry_1
_geom_bond_site_symmetry_2
S1 C2 1.762(5) yes . .
S1 C3 1.732(6) yes . .
F1 C10 1.342(5) yes . .
F2 C9 1.329(5) yes . .
O1 C6 1.354(6) yes . .
O1 C8 1.396(9) yes . .
N1 C13 1.145(9) yes . .
N2 C14 1.132(7) yes . .
C1 C2 1.397(9) yes . .
C1 C7 1.380(7) yes . 2_666
C2 C4 1.412(7) yes . 2_666
C3 C3 1.375(6) yes . 2_666
C3 C4 1.443(8) yes . .
C4 C5 1.383(6) yes . .
C5 C6 1.395(9) yes . .
C6 C7 1.419(9) yes . .
C9 C10 1.349(8) yes . .
C9 C11 1.438(7) yes . 2_665
C10 C11 1.439(6) yes . .
C11 C12 1.381(8) yes . .
C12 C13 1.451(8) yes . .
C12 C14 1.436(7) yes . .
C1 H1 0.930 no . .
C5 H5 0.930 no . .
C7 H7 0.930 no . .
C8 H8A 0.960 no . .
C8 H8B 0.960 no . .
C8 H8C 0.960 no . .

loop_
_geom_contact_atom_site_label_1
_geom_contact_atom_site_label_2
_geom_contact_distance
_geom_contact_publ_flag
_geom_contact_site_symmetry_1
_geom_contact_site_symmetry_2
S1 C5 3.504(7) no . .
F1 F2 2.624(6) no . .
F1 N1 3.048(8) no . .
F1 C12 2.836(5) no . .
F1 C13 2.599(7) no . .
F2 N2 3.026(8) no . 2_665
F2 C12 2.820(6) no . 2_665
F2 C14 2.603(8) no . 2_665
N1 C11 3.573(9) no . .
N1 C14 3.381(8) no . .
N2 C11 3.551(7) no . .
N2 C13 3.382(7) no . .
C1 C5 2.840(8) no . 2_666
C2 C6 2.779(6) no . 2_666
C4 C7 2.767(9) no . .
C5 C8 2.806(8) no . .
C7 C8 3.591(9) no . .
C9 C9 2.774(6) no . 2_665
C9 C14 2.958(9) no . 2_665
C10 C10 2.751(6) no . 2_665
C10 C13 2.959(9) no . .
C11 C11 2.920(8) no . 2_665
S1 F1 3.147(4) no . 1_455
S1 F1 3.518(4) no . 2_666
S1 F2 3.542(4) no . 2_666
S1 C9 3.598(5) no . 2_666
S1 C10 3.582(5) no . 2_666
F1 S1 3.147(4) no . 1_655
F1 S1 3.518(4) no . 2_666
F1 F1 3.219(5) no . 2_765
F1 N1 3.197(7) no . 2_765
F1 C2 3.488(6) no . 2_666
F1 C13 3.578(6) no . 2_765
F2 S1 3.542(4) no . 2_666
F2 N1 3.200(8) no . 2_765
F2 C3 3.497(6) no . 2_666
O1 N2 3.415(8) no . .
O1 C7 3.252(7) no . 2_676
O1 C14 3.501(8) no . .
N1 F1 3.197(7) no . 2_765
N1 F2 3.200(8) no . 2_765
N2 O1 3.415(8) no . .
N2 C5 3.499(8) no . 1_554
N2 C6 3.424(9) no . 1_554
N2 C7 3.542(10) no . 2_675
N2 C8 3.327(10) no . 2_575
C1 C12 3.556(7) no . 2_666
C1 C13 3.393(9) no . 2_666
C2 F1 3.488(6) no . 2_666
C2 C10 3.356(7) no . 2_666
C2 C11 3.526(6) no . 2_666
C2 C12 3.429(7) no . 2_665
C3 F2 3.497(6) no . 2_666
C3 C9 3.580(7) no . .
C3 C9 3.368(7) no . 2_666
C3 C10 3.576(6) no . 2_665
C3 C11 3.578(6) no . 1_556
C3 C11 3.464(6) no . 2_665
C4 C9 3.554(6) no . 2_665
C4 C10 3.596(7) no . .
C4 C11 3.430(7) no . .
C4 C14 3.536(7) no . 1_556
C5 N2 3.499(8) no . 1_556
C5 C9 3.525(7) no . 2_665
C5 C11 3.595(7) no . .
C5 C14 3.574(8) no . 1_556
C6 N2 3.424(9) no . 1_556
C6 C12 3.511(7) no . .
C6 C14 3.413(8) no . .
C7 O1 3.252(7) no . 2_676
C7 N2 3.542(10) no . 2_675
C7 C12 3.363(7) no . .
C7 C13 3.396(9) no . .
C7 C14 3.600(8) no . .
C8 N2 3.327(10) no . 2_575
C9 S1 3.598(5) no . 2_666
C9 C3 3.580(7) no . .
C9 C3 3.368(7) no . 2_666
C9 C4 3.554(6) no . 2_665
C9 C5 3.525(7) no . 2_665
C10 S1 3.582(5) no . 2_666
C10 C2 3.356(7) no . 2_666
C10 C3 3.576(6) no . 2_665
C10 C4 3.596(7) no . .
C11 C2 3.526(6) no . 2_666
C11 C3 3.578(6) no . 1_554
C11 C3 3.464(6) no . 2_665
C11 C4 3.430(7) no . .
C11 C5 3.595(7) no . .
C12 C1 3.556(7) no . 2_666
C12 C2 3.429(7) no . 2_665
C12 C6 3.511(7) no . .
C12 C7 3.363(7) no . .
C13 F1 3.578(6) no . 2_765
C13 C1 3.393(9) no . 2_666
C13 C7 3.396(9) no . .
C14 O1 3.501(8) no . .
C14 C4 3.536(7) no . 1_554
C14 C5 3.574(8) no . 1_554
C14 C6 3.413(8) no . .
C14 C7 3.600(8) no . .
S1 H1 2.9784 no . .
S1 H5 3.2555 no . .
O1 H5 2.6775 no . .
O1 H7 2.4661 no . .
C2 H5 3.2787 no . 2_666
C2 H7 3.2261 no . 2_666
C3 H5 2.7968 no . .
C4 H1 3.2817 no . 2_666
C5 H7 3.2732 no . .
C5 H8A 2.8267 no . .
C5 H8B 2.6412 no . .
C6 H1 3.2824 no . 2_666
C6 H8A 2.5649 no . .
C6 H8B 2.5584 no . .
C6 H8C 3.1395 no . .
C7 H5 3.2857 no . .
C8 H5 2.5629 no . .
H1 H7 2.3136 no . 2_666
H5 H8A 2.5471 no . .
H5 H8B 2.1623 no . .
H5 H8C 3.4976 no . .
S1 H1 3.4762 no . 2_566
F2 H1 3.2296 no . 1_655
F2 H5 3.4643 no . 2_665
F2 H8C 2.7521 no . 1_645
O1 H7 2.7963 no . 2_676
O1 H8B 3.5450 no . 2_575
N1 H1 3.4428 no . 2_666
N1 H5 2.7521 no . 1_655
N1 H8B 3.0642 no . 1_655
N1 H8C 3.0323 no . 2_675
N2 H7 2.6681 no . 2_675
N2 H8A 3.1131 no . 1_554
N2 H8A 3.2087 no . 2_575
N2 H8B 3.1217 no . 2_575
N2 H8C 3.0916 no . 2_575
C1 H8C 3.5892 no . 1_545
C6 H7 3.2806 no . 2_676
C7 H7 3.4748 no . 2_676
C7 H8A 3.5823 no . 2_676
C8 H1 3.5984 no . 1_565
C8 H7 3.1870 no . 2_676
C8 H8A 3.3250 no . 2_576
C8 H8B 2.9848 no . 2_575
C8 H8C 3.4090 no . 2_575
C9 H5 3.5761 no . 2_665
C13 H1 3.4295 no . 2_666
C13 H7 3.4209 no . .
C14 H7 3.5549 no . 2_675
H1 S1 3.4762 no . 2_566
H1 F2 3.2296 no . 1_455
H1 N1 3.4428 no . 2_666
H1 C8 3.5984 no . 1_545
H1 C13 3.4295 no . 2_666
H1 H8A 3.4892 no . 1_545
H1 H8C 3.1019 no . 1_545
H5 F2 3.4643 no . 2_665
H5 N1 2.7521 no . 1_455
H5 C9 3.5761 no . 2_665
H7 O1 2.7963 no . 2_676
H7 N2 2.6681 no . 2_675
H7 C6 3.2806 no . 2_676
H7 C7 3.4748 no . 2_676
H7 C8 3.1870 no . 2_676
H7 C13 3.4209 no . .
H7 C14 3.5549 no . 2_675
H7 H7 3.2928 no . 2_676
H7 H8A 2.8652 no . 2_676
H7 H8C 3.3395 no . 2_676
H8A N2 3.1131 no . 1_556
H8A N2 3.2087 no . 2_575
H8A C7 3.5823 no . 2_676
H8A C8 3.3250 no . 2_576
H8A H1 3.4892 no . 1_565
H8A H7 2.8652 no . 2_676
H8A H8A 2.4385 no . 2_576
H8A H8B 3.5708 no . 2_576
H8B O1 3.5450 no . 2_575
H8B N1 3.0642 no . 1_455
H8B N2 3.1217 no . 2_575
H8B C8 2.9848 no . 2_575
H8B H8A 3.5708 no . 2_576
H8B H8B 2.5823 no . 2_575
H8B H8C 2.6312 no . 2_575
H8C F2 2.7521 no . 1_465
H8C N1 3.0323 no . 2_675
H8C N2 3.0916 no . 2_575
H8C C1 3.5892 no . 1_565
H8C C8 3.4090 no . 2_575
H8C H1 3.1019 no . 1_565
H8C H7 3.3395 no . 2_676
H8C H8B 2.6312 no . 2_575
H8C H8C 3.4775 no . 2_575

loop_
_geom_torsion_atom_site_label_1
_geom_torsion_atom_site_label_2
_geom_torsion_atom_site_label_3
_geom_torsion_atom_site_label_4
_geom_torsion
_geom_torsion_publ_flag
_geom_torsion_site_symmetry_1
_geom_torsion_site_symmetry_2
_geom_torsion_site_symmetry_3
_geom_torsion_site_symmetry_4
C2 S1 C3 C3 0.6(3) no . . . 2_666
C2 S1 C3 C4 -179.4(4) no . . . .
C3 S1 C2 C1 178.8(4) no . . . .
C3 S1 C2 C4 -1.1(3) no . . . 2_666
C8 O1 C6 C5 15.5(8) no . . . .
C8 O1 C6 C7 -164.9(5) no . . . .
C2 C1 C7 C6 -0.6(8) no . . 2_666 2_666
C7 C1 C2 S1 179.1(4) no 2_666 . . .
C7 C1 C2 C4 -1.0(8) no 2_666 . . 2_666
S1 C2 C4 C3 1.3(5) no . . 2_666 2_666
S1 C2 C4 C5 -179.2(3) no . . 2_666 2_666
C1 C2 C4 C3 -178.7(4) no . . 2_666 2_666
C1 C2 C4 C5 0.9(7) no . . 2_666 2_666
S1 C3 C3 S1 180(337249) no . . 2_666 2_666
S1 C3 C3 C4 0.0(5) no . . 2_666 2_666
S1 C3 C4 C2 -179.2(3) no . . . 2_666
S1 C3 C4 C5 0.3(8) no . . . .
C3 C3 C4 C2 0.8(5) no 2_666 . . 2_666
C3 C3 C4 C5 -179.7(4) no 2_666 . . .
C4 C3 C3 S1 -0.0(5) no . . 2_666 2_666
C4 C3 C3 C4 -180(422414) no . . 2_666 2_666
C2 C4 C5 C6 -0.8(7) no 2_666 . . .
C3 C4 C5 C6 179.7(4) no . . . .
C4 C5 C6 O1 -178.0(4) no . . . .
C4 C5 C6 C7 2.4(7) no . . . .
O1 C6 C7 C1 178.0(5) no . . . 2_666
C5 C6 C7 C1 -2.3(8) no . . . 2_666
F2 C9 C10 F1 0.6(6) no . . . .
F2 C9 C10 C11 -179.1(4) no . . . .
F2 C9 C11 C10 179.2(4) no . . 2_665 2_665
F2 C9 C11 C12 -1.0(6) no . . 2_665 2_665
C10 C9 C11 C10 -0.4(6) no . . 2_665 2_665
C10 C9 C11 C12 179.5(4) no . . 2_665 2_665
C11 C9 C10 F1 -179.9(4) no 2_665 . . .
C11 C9 C10 C11 0.4(7) no 2_665 . . .
F1 C10 C11 C9 179.9(4) no . . . 2_665
F1 C10 C11 C12 -0.3(7) no . . . .
C9 C10 C11 C9 -0.4(6) no . . . 2_665
C9 C10 C11 C12 179.5(4) no . . . .
C9 C11 C12 C13 -179.4(4) no 2_665 . . .
C9 C11 C12 C14 1.3(7) no 2_665 . . .
C10 C11 C12 C13 0.7(7) no . . . .
C10 C11 C12 C14 -178.5(4) no . . . .
